data_3000650
loop_
_publ_author_name
'Rakovsk\'y, Erik'
'Tisovsk\'y, Pavol'
'Sasikumar Ullattil , Pranav'
'S\'ykora, Milan'

_journal_name_full 'To be published'
_chemical_formula_sum 'C36 H24 N2'
_chemical_name_systematic 5-(anthracen-9-yl)-10-(naphthalen-2-yl)-5,10-dihydrophenazine
_space_group_name_Hall '-P 1'
_space_group_name_H-M_alt 'P -1'
_cell_angle_alpha 108.87(6)
_cell_angle_beta 96.29(7)
_cell_angle_gamma 104.81(6)
_cell_length_a 9.006(8)
_cell_length_b 17.591(10)
_cell_length_c 17.766(12)
_cell_measurement_temperature 100.07(14)
_cell_volume 2517(4)
_diffrn_ambient_temperature 100.07(14)
_diffrn_radiation_probe x-ray
_diffrn_radiation_type 'Cu K\a'
_diffrn_radiation_wavelength 1.54184
_refine_ls_goodness_of_fit_ref 1.051
_refine_ls_R_factor_all 0.0667
_refine_ls_R_factor_gt 0.0599
_refine_ls_wR_factor_gt 0.1664
_refine_ls_wR_factor_ref 0.1740
_cod_database_code 3000650
_cod_hold_until_date 2027-03-03
_cod_depositor_requested_release_date 2027-03-03

loop_
_atom_site_label
_atom_site_fract_x
_atom_site_fract_y
_atom_site_fract_z
? ? ? ?
